data_4105123
loop_
_publ_author_name
'Simone Friedle'
'Jeremy J. Kodanko'
'Anna J. Morys'
'Takahiro Hayashi'
'Pierre Mo\"enne-Loccoz'
'Stephen J. Lippard'

_publ_contact_author Stephen_J_Lippard
_publ_contact_author_email lippard@mit.edu
_publ_section_title
;
 Modeling the Syn Disposition of Nitrogen Donors in Non-Heme Diiron
 Enzymes. Synthesis, Characterization, and Hydrogen Peroxide Reactivity of
 Diiron(III) Complexes with the Syn N-Donor Ligand H2BPG2DEV
;
_journal_name_full 'Journal of the American Chemical Society'
_journal_page_first 14508
_journal_page_last 14520
_journal_paper_doi 10.1021/ja906137y
_journal_volume 131
_journal_year 2009
_chemical_formula_moiety 'Fe2N6O10C41H34 (H2O) (CH3OH)5'
_chemical_formula_sum 'C46 H54 Fe2 N6 O16'
_chemical_formula_weight 1058.65
_chemical_name_common '[Fe2(O)(CO3)BPG2DEV]'
_space_group_IT_number 15
_symmetry_cell_setting monoclinic
_symmetry_space_group_name_Hall '-C 2yc'
_symmetry_space_group_name_H-M 'C 1 2/c 1'
_atom_sites_solution_hydrogens geom
_atom_sites_solution_primary direct
_atom_sites_solution_secondary difmap
_audit_creation_method SHELXL-97
_cell_angle_alpha 90.00
_cell_angle_beta 103.023(12)
_cell_angle_gamma 90.00
_cell_formula_units_Z 8
_cell_length_a 29.39(2)
_cell_length_b 19.541(13)
_cell_length_c 16.328(11)
_cell_measurement_reflns_used 6405
_cell_measurement_temperature 110(2)
_cell_measurement_theta_max 29.09
_cell_measurement_theta_min 2.37
_cell_volume 9136(11)
_computing_cell_refinement 'Bruker SAINT'
_computing_data_collection 'Bruker APEX2'
_computing_data_reduction 'Bruker SAINT'
_computing_molecular_graphics 'Bruker SHELXTL'
_computing_publication_material 'Bruker SHELXTL'
_computing_structure_refinement 'SHELXL-97 (Sheldrick, 2008)'
_computing_structure_solution 'SHELXS-97 (Sheldrick, 2008)'
_diffrn_ambient_temperature 110(2)
_diffrn_measured_fraction_theta_full 0.999
_diffrn_measured_fraction_theta_max 0.999
_diffrn_measurement_device_type 'Bruker APEX-II CCD'
_diffrn_measurement_method '\f and \w scans'
_diffrn_radiation_monochromator graphite
_diffrn_radiation_source 'fine-focus sealed tube'
_diffrn_radiation_type MoK\a
_diffrn_radiation_wavelength 0.71073
_diffrn_reflns_av_R_equivalents 0.0817
_diffrn_reflns_av_sigmaI/netI 0.0599
_diffrn_reflns_limit_h_max 37
_diffrn_reflns_limit_h_min -37
_diffrn_reflns_limit_k_max 25
_diffrn_reflns_limit_k_min -25
_diffrn_reflns_limit_l_max 20
_diffrn_reflns_limit_l_min -20
_diffrn_reflns_number 58818
_diffrn_reflns_theta_full 27.10
_diffrn_reflns_theta_max 27.10
_diffrn_reflns_theta_min 2.08
_exptl_absorpt_coefficient_mu 0.716
_exptl_absorpt_correction_T_max 0.9583
_exptl_absorpt_correction_T_min 0.7626
_exptl_absorpt_correction_type multi-scan
_exptl_absorpt_process_details SADABS
_exptl_crystal_colour green
_exptl_crystal_density_diffrn 1.539
_exptl_crystal_description plate
_exptl_crystal_F_000 4416
_exptl_crystal_size_max 0.40
_exptl_crystal_size_mid 0.10
_exptl_crystal_size_min 0.06
_refine_diff_density_max 0.940
_refine_diff_density_min -0.563
_refine_diff_density_rms 0.098
_refine_ls_extinction_method none
_refine_ls_goodness_of_fit_ref 1.081
_refine_ls_hydrogen_treatment constr
_refine_ls_matrix_type full
_refine_ls_number_parameters 676
_refine_ls_number_reflns 10082
_refine_ls_number_restraints 704
_refine_ls_restrained_S_all 1.058
_refine_ls_R_factor_all 0.0902
_refine_ls_R_factor_gt 0.0621
_refine_ls_shift/su_max 0.013
_refine_ls_shift/su_mean 0.001
_refine_ls_structure_factor_coef Fsqd
_refine_ls_weighting_details 'calc w=1/[\s^2^(Fo^2^)+(0.0615P)^2^+33.0164P] where P=(Fo^2^+2Fc^2^)/3'
_refine_ls_weighting_scheme calc
_refine_ls_wR_factor_gt 0.1411
_refine_ls_wR_factor_ref 0.1533
_reflns_number_gt 7461
_reflns_number_total 10082
_reflns_threshold_expression >2sigma(I)
_cod_data_source_file ja906137y_si_004.cif
_cod_data_source_block sf113
_cod_original_cell_volume 9137(11)
_cod_database_code 4105123

loop_
_symmetry_equiv_pos_as_xyz
'x, y, z'
'-x, y, -z+1/2'
'x+1/2, y+1/2, z'
'-x+1/2, y+1/2, -z+1/2'
'-x, -y, -z'
'x, -y, z-1/2'
'-x+1/2, -y+1/2, -z'
'x+1/2, -y+1/2, z-1/2'

loop_
_atom_site_label
_atom_site_type_symbol
_atom_site_fract_x
_atom_site_fract_y
_atom_site_fract_z
_atom_site_U_iso_or_equiv
_atom_site_adp_type
_atom_site_occupancy
_atom_site_symmetry_multiplicity
_atom_site_calc_flag
_atom_site_refinement_flags
_atom_site_disorder_assembly
_atom_site_disorder_group
Fe1 Fe -0.308966(5) -0.089942(7) 0.258888(9) 0.01574(4) Uani 1 1 d U . .
Fe2 Fe -0.362256(5) -0.226269(7) 0.269123(9) 0.01793(4) Uani 1 1 d U . .
O1 O -0.58629(2) 0.20169(4) 0.44864(5) 0.0237(2) Uani 1 1 d U . .
O2 O -0.61942(2) 0.09191(4) 0.48909(4) 0.02011(19) Uani 1 1 d U . .
O3 O -0.27944(3) -0.05434(4) 0.36980(4) 0.0225(2) Uani 1 1 d U . .
O4 O -0.21644(3) -0.01119(4) 0.44684(5) 0.0366(3) Uani 1 1 d U . .
O5 O -0.39910(3) -0.25172(4) 0.15730(5) 0.0250(2) Uani 1 1 d U . .
O6 O -0.42503(4) -0.33330(5) 0.06827(6) 0.0471(3) Uani 1 1 d U . .
O7 O -0.35743(2) -0.13660(3) 0.27033(4) 0.01831(18) Uani 1 1 d U . .
O8 O -0.26261(2) -0.16130(4) 0.27133(5) 0.0203(2) Uani 1 1 d U . .
O9 O -0.30633(2) -0.25261(4) 0.23885(5) 0.0225(2) Uani 1 1 d U . .
O10 O -0.23353(3) -0.25796(4) 0.24568(5) 0.0288(2) Uani 1 1 d U . .
N1 N -0.34464(3) 0.00486(4) 0.24348(5) 0.0162(2) Uani 1 1 d U . .
N2 N -0.25829(3) -0.01819(5) 0.22698(5) 0.0203(2) Uani 1 1 d U . .
N3 N -0.31581(3) -0.10145(4) 0.12942(5) 0.0179(2) Uani 1 1 d U . .
N4 N -0.42304(3) -0.22353(4) 0.31373(5) 0.0186(2) Uani 1 1 d U . .
N5 N -0.37752(3) -0.33650(5) 0.28306(6) 0.0228(2) Uani 1 1 d U . .
N6 N -0.33060(3) -0.24947(5) 0.39477(6) 0.0216(2) Uani 1 1 d U . .
C1A C -0.57209(4) 0.26394(6) 0.41934(8) 0.0299(3) Uani 1 1 d U . .
H1AA H -0.5911 0.3013 0.4337 0.045 Uiso 1 1 calc R . .
H1AB H -0.5761 0.2618 0.3582 0.045 Uiso 1 1 calc R . .
H1AC H -0.5392 0.2722 0.4457 0.045 Uiso 1 1 calc R . .
C1B C -0.63540(4) 0.03172(6) 0.51961(7) 0.0226(3) Uani 1 1 d U . .
H1BA H -0.6600 0.0428 0.5491 0.034 Uiso 1 1 calc R . .
H1BB H -0.6094 0.0092 0.5586 0.034 Uiso 1 1 calc R . .
H1BC H -0.6479 0.0009 0.4725 0.034 Uiso 1 1 calc R . .
C2A C -0.56529(3) 0.14487(5) 0.43204(6) 0.0186(3) Uani 1 1 d U . .
C2B C -0.58393(3) 0.08462(5) 0.45296(6) 0.0180(3) Uani 1 1 d U . .
C3A C -0.52752(4) 0.14317(6) 0.39908(6) 0.0193(3) Uani 1 1 d U . .
H3AA H -0.5135 0.1847 0.3872 0.023 Uiso 1 1 calc R . .
C3B C -0.56631(3) 0.02403(5) 0.43596(6) 0.0176(3) Uani 1 1 d U . .
H3BA H -0.5803 -0.0173 0.4489 0.021 Uiso 1 1 calc R . .
C4A C -0.50905(3) 0.08154(6) 0.38242(6) 0.0184(3) Uani 1 1 d U . .
C4B C -0.52883(4) 0.02146(5) 0.40059(6) 0.0181(3) Uani 1 1 d U . .
C5A C -0.47034(4) 0.08055(5) 0.34743(7) 0.0204(3) Uani 1 1 d U . .
C5B C -0.51150(3) -0.04239(5) 0.38380(6) 0.0172(3) Uani 1 1 d U . .
C6A C -0.43874(4) 0.08004(5) 0.31613(6) 0.0188(3) Uani 1 1 d U . .
C6B C -0.49810(3) -0.09728(6) 0.37264(6) 0.0189(3) Uani 1 1 d U . .
C7A C -0.39990(3) 0.07593(5) 0.28189(6) 0.0157(3) Uani 1 1 d U . .
C7B C -0.47961(3) -0.16156(5) 0.36084(6) 0.0176(3) Uani 1 1 d U . .
C8A C -0.38247(3) 0.01342(5) 0.26987(6) 0.0167(3) Uani 1 1 d U . .
H8AA H -0.3989 -0.0260 0.2814 0.020 Uiso 1 1 calc R . .
C8B C -0.44184(4) -0.16529(5) 0.32735(6) 0.0184(3) Uani 1 1 d U . .
H8BA H -0.4284 -0.1240 0.3131 0.022 Uiso 1 1 calc R . .
C9A C -0.32252(3) 0.05939(5) 0.22645(6) 0.0154(3) Uani 1 1 d U . .
C9B C -0.44087(4) -0.28141(5) 0.33201(6) 0.0191(3) Uani 1 1 d U . .
C10A C -0.33843(3) 0.12360(5) 0.23306(6) 0.0181(3) Uani 1 1 d U . .
H10A H -0.3223 0.1620 0.2177 0.022 Uiso 1 1 calc R . .
C10B C -0.47792(4) -0.28159(6) 0.36679(7) 0.0240(3) Uani 1 1 d U . .
H10B H -0.4905 -0.3236 0.3808 0.029 Uiso 1 1 calc R . .
C11A C -0.37731(3) 0.13199(5) 0.26162(6) 0.0179(3) Uani 1 1 d U . .
H11A H -0.3890 0.1766 0.2677 0.022 Uiso 1 1 calc R . .
C11B C -0.49735(4) -0.22177(6) 0.38181(7) 0.0226(3) Uani 1 1 d U . .
H11B H -0.5235 -0.2216 0.4071 0.027 Uiso 1 1 calc R . .
C12A C -0.28008(4) 0.04613(5) 0.19664(7) 0.0210(3) Uani 1 1 d U . .
H12A H -0.2879 0.0457 0.1344 0.025 Uiso 1 1 calc R . .
H12B H -0.2576 0.0838 0.2153 0.025 Uiso 1 1 calc R . .
C12B C -0.41969(4) -0.34578(6) 0.31118(8) 0.0270(3) Uani 1 1 d U . .
H12C H -0.4131 -0.3755 0.3616 0.032 Uiso 1 1 calc R . .
H12D H -0.4426 -0.3699 0.2668 0.032 Uiso 1 1 calc R . .
C13A C -0.24111(4) -0.05204(6) 0.16099(7) 0.0246(3) Uani 1 1 d U . .
H13A H -0.2185 -0.0881 0.1858 0.030 Uiso 1 1 calc R . .
H13B H -0.2247 -0.0185 0.1325 0.030 Uiso 1 1 calc R . .
C13B C -0.33779(4) -0.36268(6) 0.34340(8) 0.0299(3) Uani 1 1 d U . .
H13C H -0.3107 -0.3672 0.3170 0.036 Uiso 1 1 calc R . .
H13D H -0.3451 -0.4085 0.3630 0.036 Uiso 1 1 calc R . .
C14A C -0.27982(4) -0.08264(5) 0.09963(6) 0.0210(3) Uani 1 1 d U . .
C14B C -0.32640(4) -0.31550(6) 0.41461(8) 0.0273(3) Uani 1 1 d U . .
C15A C -0.35037(4) -0.13246(5) 0.07868(7) 0.0213(3) Uani 1 1 d U . .
H15A H -0.3766 -0.1459 0.0998 0.026 Uiso 1 1 calc R . .
C15B C -0.31919(4) -0.20367(6) 0.45391(7) 0.0255(3) Uani 1 1 d U . .
H15B H -0.3216 -0.1565 0.4393 0.031 Uiso 1 1 calc R . .
C16A C -0.35052(4) -0.14619(6) -0.00173(7) 0.0290(3) Uani 1 1 d U . .
H16A H -0.3761 -0.1692 -0.0369 0.035 Uiso 1 1 calc R . .
C16B C -0.30401(4) -0.22155(7) 0.53567(8) 0.0338(4) Uani 1 1 d U . .
H16B H -0.2959 -0.1876 0.5782 0.041 Uiso 1 1 calc R . .
C17A C -0.31369(4) -0.12665(7) -0.03113(7) 0.0325(3) Uani 1 1 d U . .
H17A H -0.3128 -0.1359 -0.0878 0.039 Uiso 1 1 calc R . .
C17B C -0.30068(5) -0.28852(8) 0.55521(9) 0.0439(4) Uani 1 1 d U . .
H17B H -0.2906 -0.3024 0.6122 0.053 Uiso 1 1 calc R . .
C18A C -0.27810(4) -0.09404(6) 0.01916(7) 0.0288(3) Uani 1 1 d U . .
H18A H -0.2521 -0.0792 -0.0016 0.035 Uiso 1 1 calc R . .
C18B C -0.31168(5) -0.33601(7) 0.49383(9) 0.0415(4) Uani 1 1 d U . .
H18B H -0.3089 -0.3834 0.5071 0.050 Uiso 1 1 calc R . .
C19A C -0.22353(4) -0.01040(6) 0.30378(7) 0.0287(3) Uani 1 1 d U . .
H19A H -0.2117 0.0372 0.3074 0.034 Uiso 1 1 calc R . .
H19B H -0.1970 -0.0411 0.3022 0.034 Uiso 1 1 calc R . .
C19B C -0.38107(4) -0.36316(6) 0.19987(8) 0.0323(3) Uani 1 1 d U . .
H19C H -0.3992 -0.4063 0.1933 0.039 Uiso 1 1 calc R . .
H19D H -0.3495 -0.3736 0.1915 0.039 Uiso 1 1 calc R . .
C20A C -0.24078(4) -0.02571(5) 0.37986(7) 0.0253(3) Uani 1 1 d U . .
C20B C -0.40422(4) -0.31313(6) 0.13576(7) 0.0301(3) Uani 1 1 d U . .
C21A C -0.26734(4) -0.22379(5) 0.25195(6) 0.0204(3) Uani 1 1 d U . .
C1S C 0.04457(7) 0.19710(13) -0.13766(12) 0.1004(8) Uani 1 1 d DU . .
H1S1 H 0.0355 0.2224 -0.1907 0.151 Uiso 1 1 calc R . .
H1S2 H 0.0180 0.1699 -0.1290 0.151 Uiso 1 1 calc R . .
H1S3 H 0.0707 0.1666 -0.1399 0.151 Uiso 1 1 calc R . .
O1S O 0.05777(4) 0.24228(6) -0.07258(7) 0.0704(4) Uani 1 1 d DU . .
H1S H 0.0623 0.2210 -0.0267 0.084 Uiso 1 1 calc R . .
C2S C -0.29708(5) -0.32540(7) 0.07156(8) 0.0403(4) Uani 1 1 d DU . .
H2S1 H -0.3188 -0.2958 0.0926 0.060 Uiso 1 1 calc R . .
H2S2 H -0.3147 -0.3595 0.0332 0.060 Uiso 1 1 calc R . .
H2S3 H -0.2783 -0.2976 0.0415 0.060 Uiso 1 1 calc R . .
O2S O -0.26812(3) -0.35803(4) 0.13799(5) 0.0334(2) Uani 1 1 d DU . .
H2SA H -0.2602(4) -0.3270(7) 0.1753(8) 0.040 Uiso 1 1 d . . .
C3S C -0.16631(6) -0.19848(9) 0.14046(9) 0.0524(5) Uani 1 1 d DU . .
H3S1 H -0.1662 -0.1514 0.1199 0.079 Uiso 1 1 calc R . .
H3S2 H -0.1969 -0.2193 0.1175 0.079 Uiso 1 1 calc R . .
H3S3 H -0.1420 -0.2250 0.1224 0.079 Uiso 1 1 calc R . .
O3S O -0.15777(3) -0.19822(6) 0.22655(6) 0.0468(3) Uani 1 1 d DU . .
H3SA H -0.1802 -0.2167 0.2421 0.056 Uiso 1 1 calc R . .
C4S C -0.35794(8) -0.51317(13) 0.44236(13) 0.1114(9) Uani 1 1 d DU . .
H5S1 H -0.3587 -0.4685 0.4147 0.167 Uiso 1 1 calc R . .
H5S2 H -0.3664 -0.5490 0.3997 0.167 Uiso 1 1 calc R . .
H5S3 H -0.3264 -0.5218 0.4762 0.167 Uiso 1 1 calc R . .
O4S O -0.38807(7) -0.51338(16) 0.49162(16) 0.2197(13) Uani 1 1 d DU . .
H5S H -0.4154 -0.5161 0.4620 0.330 Uiso 1 1 calc R . .
C5S C -0.12919(10) -0.09721(18) 0.3218(3) 0.0959(14) Uani 0.541(2) 1 d PDU A 1
H4S1 H -0.1287 -0.1058 0.3811 0.144 Uiso 0.5410(18) 1 calc PR A 1
H4S2 H -0.1341 -0.1405 0.2906 0.144 Uiso 0.5410(18) 1 calc PR A 1
H4S3 H -0.1546 -0.0655 0.2984 0.144 Uiso 0.5410(18) 1 calc PR A 1
O5S O -0.08992(9) -0.07083(14) 0.3155(2) 0.1273(14) Uani 0.541(2) 1 d PDU A 1
H4S H -0.0768 -0.0531 0.3616 0.191 Uiso 0.5410(18) 1 calc PR A 1
C5SA C -0.09630(19) -0.0180(3) 0.2019(4) 0.215(3) Uani 0.4590(18) 1 d PDU A 2
H4S4 H -0.0975 -0.0337 0.1444 0.322 Uiso 0.4590(18) 1 calc PR A 2
H4S5 H -0.0638 -0.0172 0.2338 0.322 Uiso 0.4590(18) 1 calc PR A 2
H4S6 H -0.1095 0.0282 0.2001 0.322 Uiso 0.4590(18) 1 calc PR A 2
O5SA O -0.12187(13) -0.0620(2) 0.2403(3) 0.1565(17) Uani 0.459(2) 1 d PDU A 2
H4SA H -0.1236 -0.1005 0.2168 0.235 Uiso 0.4590(18) 1 calc PR A 2
O1W O -0.00974(11) 0.0295(2) 0.3202(3) 0.251(2) Uani 0.635(2) 1 d PU B 1
O1WA O -0.01845(18) -0.0572(2) 0.4837(3) 0.147(2) Uani 0.365(2) 1 d PU B 2

loop_
_atom_site_aniso_label
_atom_site_aniso_U_11
_atom_site_aniso_U_22
_atom_site_aniso_U_33
_atom_site_aniso_U_23
_atom_site_aniso_U_13
_atom_site_aniso_U_12
Fe1 0.01467(6) 0.01759(6) 0.01620(6) 0.00026(6) 0.00608(5) 0.00289(6)
Fe2 0.01773(6) 0.01681(6) 0.02145(6) -0.00041(6) 0.00907(5) 0.00230(6)
O1 0.0206(3) 0.0200(3) 0.0332(4) 0.0001(3) 0.0118(3) 0.0051(3)
O2 0.0154(3) 0.0227(3) 0.0261(3) -0.0013(3) 0.0128(3) 0.0009(3)
O3 0.0258(4) 0.0243(4) 0.0173(3) -0.0024(3) 0.0046(3) 0.0045(3)
O4 0.0399(5) 0.0285(4) 0.0319(4) -0.0056(4) -0.0119(4) 0.0048(4)
O5 0.0220(4) 0.0296(4) 0.0240(3) -0.0043(3) 0.0065(3) -0.0007(3)
O6 0.0518(6) 0.0479(5) 0.0378(5) -0.0186(4) 0.0024(4) -0.0060(5)
O7 0.0193(3) 0.0154(3) 0.0232(3) 0.0030(3) 0.0112(3) 0.0023(3)
O8 0.0156(3) 0.0201(3) 0.0247(3) -0.0013(3) 0.0035(3) 0.0062(3)
O9 0.0194(3) 0.0228(3) 0.0283(4) -0.0066(3) 0.0115(3) 0.0017(3)
O10 0.0199(3) 0.0242(4) 0.0428(4) -0.0054(3) 0.0082(3) 0.0069(3)
N1 0.0136(4) 0.0189(4) 0.0164(4) -0.0001(3) 0.0040(3) -0.0002(3)
N2 0.0146(4) 0.0274(4) 0.0202(4) -0.0025(4) 0.0064(3) 0.0015(4)
N3 0.0174(4) 0.0190(4) 0.0181(4) 0.0014(3) 0.0058(3) 0.0020(3)
N4 0.0175(4) 0.0191(4) 0.0214(4) -0.0029(3) 0.0088(3) -0.0002(3)
N5 0.0219(4) 0.0195(4) 0.0295(4) -0.0015(4) 0.0112(3) 0.0036(4)
N6 0.0211(4) 0.0218(4) 0.0236(4) 0.0014(4) 0.0088(3) 0.0040(4)
C1A 0.0342(6) 0.0208(5) 0.0370(6) 0.0029(5) 0.0130(5) 0.0032(5)
C1B 0.0236(5) 0.0226(5) 0.0263(5) 0.0001(4) 0.0153(4) 0.0015(4)
C2A 0.0149(4) 0.0224(5) 0.0187(4) -0.0017(4) 0.0044(4) 0.0052(4)
C2B 0.0136(4) 0.0258(5) 0.0146(4) -0.0014(4) 0.0032(3) 0.0019(4)
C3A 0.0151(4) 0.0238(5) 0.0187(5) -0.0008(4) 0.0031(4) -0.0009(4)
C3B 0.0153(4) 0.0215(5) 0.0160(4) -0.0015(4) 0.0038(4) 0.0003(4)
C4A 0.0125(4) 0.0282(5) 0.0132(4) -0.0015(4) 0.0001(4) 0.0017(4)
C4B 0.0157(4) 0.0224(5) 0.0146(4) -0.0023(4) -0.0002(4) 0.0028(4)
C5A 0.0177(5) 0.0216(5) 0.0212(5) 0.0021(4) 0.0027(4) 0.0043(4)
C5B 0.0106(4) 0.0246(5) 0.0160(4) -0.0008(4) 0.0024(4) 0.0019(4)
C6A 0.0158(4) 0.0191(5) 0.0214(5) 0.0004(4) 0.0042(4) 0.0023(4)
C6B 0.0102(4) 0.0281(5) 0.0182(4) -0.0029(4) 0.0030(4) -0.0024(4)
C7A 0.0107(4) 0.0231(5) 0.0128(4) 0.0008(4) 0.0016(3) -0.0007(4)
C7B 0.0131(4) 0.0232(5) 0.0161(4) -0.0043(4) 0.0026(4) 0.0017(4)
C8A 0.0150(4) 0.0200(5) 0.0160(4) 0.0019(4) 0.0057(3) -0.0031(4)
C8B 0.0176(4) 0.0199(5) 0.0176(4) -0.0019(4) 0.0037(4) -0.0008(4)
C9A 0.0095(4) 0.0221(5) 0.0145(4) -0.0005(4) 0.0023(3) -0.0025(4)
C9B 0.0179(5) 0.0194(5) 0.0191(5) -0.0016(4) 0.0024(4) 0.0003(4)
C10A 0.0148(4) 0.0185(5) 0.0211(5) -0.0009(4) 0.0039(4) -0.0032(4)
C10B 0.0215(5) 0.0234(5) 0.0284(5) -0.0030(5) 0.0087(4) -0.0054(4)
C11A 0.0140(4) 0.0194(5) 0.0194(5) -0.0025(4) 0.0017(4) 0.0007(4)
C11B 0.0174(5) 0.0266(5) 0.0251(5) -0.0042(4) 0.0078(4) -0.0014(4)
C12A 0.0188(4) 0.0198(5) 0.0275(5) 0.0002(4) 0.0118(4) -0.0014(4)
C12B 0.0269(5) 0.0186(5) 0.0394(6) -0.0025(5) 0.0156(4) -0.0018(4)
C13A 0.0178(4) 0.0263(5) 0.0334(5) -0.0011(5) 0.0135(4) 0.0013(4)
C13B 0.0284(5) 0.0184(5) 0.0440(6) 0.0023(5) 0.0103(5) 0.0056(5)
C14A 0.0213(4) 0.0211(5) 0.0241(4) 0.0019(4) 0.0123(4) 0.0051(4)
C14B 0.0178(5) 0.0255(5) 0.0382(6) 0.0100(5) 0.0054(5) 0.0063(4)
C15A 0.0218(5) 0.0212(5) 0.0208(5) 0.0020(4) 0.0041(4) 0.0028(4)
C15B 0.0211(5) 0.0312(5) 0.0248(5) 0.0000(5) 0.0066(4) 0.0055(5)
C16A 0.0349(6) 0.0290(6) 0.0204(5) -0.0045(5) 0.0006(5) 0.0071(5)
C16B 0.0246(6) 0.0513(7) 0.0237(5) -0.0028(6) 0.0012(5) 0.0005(6)
C17A 0.0401(6) 0.0417(7) 0.0171(5) 0.0005(5) 0.0092(4) 0.0119(6)
C17B 0.0376(7) 0.0580(8) 0.0310(6) 0.0159(6) -0.0031(6) -0.0023(7)
C18A 0.0301(5) 0.0343(6) 0.0262(5) 0.0050(5) 0.0150(4) 0.0098(5)
C18B 0.0373(7) 0.0378(6) 0.0434(7) 0.0177(6) -0.0035(6) 0.0009(6)
C19A 0.0171(5) 0.0339(6) 0.0332(6) -0.0064(5) 0.0016(4) -0.0022(5)
C19B 0.0364(6) 0.0248(5) 0.0398(6) -0.0135(5) 0.0172(5) -0.0033(5)
C20A 0.0257(5) 0.0182(5) 0.0287(5) -0.0043(4) -0.0005(5) 0.0085(4)
C20B 0.0270(5) 0.0332(6) 0.0326(5) -0.0100(5) 0.0122(4) -0.0017(5)
C21A 0.0199(5) 0.0231(5) 0.0176(5) -0.0002(4) 0.0030(4) 0.0059(4)
C1S 0.0664(12) 0.1615(19) 0.0688(11) -0.0440(12) 0.0059(10) 0.0227(13)
O1S 0.0731(7) 0.0743(7) 0.0560(7) -0.0016(6) -0.0017(6) 0.0288(6)
C2S 0.0425(7) 0.0523(8) 0.0287(6) -0.0046(6) 0.0134(5) 0.0095(6)
O2S 0.0440(5) 0.0260(4) 0.0310(4) -0.0055(3) 0.0102(4) 0.0040(4)
C3S 0.0581(8) 0.0583(9) 0.0457(7) 0.0023(7) 0.0224(6) 0.0054(8)
O3S 0.0324(5) 0.0686(6) 0.0397(5) 0.0020(5) 0.0090(4) -0.0109(5)
C4S 0.1052(14) 0.1284(16) 0.0813(13) 0.0381(12) -0.0194(11) -0.0615(12)
O4S 0.1012(13) 0.296(3) 0.268(2) 0.087(2) 0.0541(13) -0.0246(17)
C5S 0.0558(17) 0.0688(19) 0.149(3) -0.048(2) -0.008(2) 0.0140(16)
O5S 0.0885(17) 0.0607(15) 0.214(3) -0.0107(19) -0.006(2) -0.0165(14)
C5SA 0.169(5) 0.160(5) 0.295(6) -0.029(4) 0.010(3) -0.027(3)
O5SA 0.107(2) 0.128(3) 0.231(3) -0.077(2) 0.030(2) 0.000(2)
O1W 0.0852(17) 0.250(4) 0.379(6) -0.006(4) -0.029(3) 0.1048(19)
O1WA 0.107(3) 0.138(3) 0.175(4) 0.102(3) -0.014(3) -0.020(3)

loop_
_atom_type_symbol
_atom_type_description
_atom_type_scat_dispersion_real
_atom_type_scat_dispersion_imag
_atom_type_scat_source
C C 0.0033 0.0016 'International Tables Vol C Tables 4.2.6.8 and 6.1.1.4'
H H 0.0000 0.0000 'International Tables Vol C Tables 4.2.6.8 and 6.1.1.4'
N N 0.0061 0.0033 'International Tables Vol C Tables 4.2.6.8 and 6.1.1.4'
O O 0.0106 0.0060 'International Tables Vol C Tables 4.2.6.8 and 6.1.1.4'
Fe Fe 0.3463 0.8444 'International Tables Vol C Tables 4.2.6.8 and 6.1.1.4'

loop_
_geom_angle_atom_site_label_1
_geom_angle_atom_site_label_2
_geom_angle_atom_site_label_3
_geom_angle
O7 Fe1 O8 100.74(6)
O7 Fe1 O3 106.94(5)
O8 Fe1 O3 90.23(4)
O7 Fe1 N3 99.09(4)
O8 Fe1 N3 86.18(3)
O3 Fe1 N3 153.93(4)
O7 Fe1 N1 94.35(6)
O8 Fe1 N1 164.87(3)
O3 Fe1 N1 84.44(4)
N3 Fe1 N1 92.39(3)
O7 Fe1 N2 168.29(3)
O8 Fe1 N2 89.18(6)
O3 Fe1 N2 78.96(5)
N3 Fe1 N2 75.18(4)
N1 Fe1 N2 75.92(6)
O7 Fe2 O9 101.63(4)
O7 Fe2 O5 106.79(3)
O9 Fe2 O5 91.02(5)
O7 Fe2 N4 92.52(4)
O9 Fe2 N4 164.97(4)
O5 Fe2 N4 89.70(6)
O7 Fe2 N6 100.79(4)
O9 Fe2 N6 88.66(5)
O5 Fe2 N6 151.89(4)
N4 Fe2 N6 83.68(5)
O7 Fe2 N5 169.33(4)
O9 Fe2 N5 88.30(4)
O5 Fe2 N5 76.60(4)
N4 Fe2 N5 77.27(4)
N6 Fe2 N5 75.30(4)
C2A O1 C1A 117.84(10)
C2B O2 C1B 115.59(9)
C20A O3 Fe1 119.01(8)
C20B O5 Fe2 120.69(7)
Fe1 O7 Fe2 126.03(5)
C21A O8 Fe1 129.66(7)
C21A O9 Fe2 130.48(8)
C8A N1 C9A 118.13(10)
C8A N1 Fe1 120.99(7)
C9A N1 Fe1 118.75(8)
C19A N2 C12A 112.33(9)
C19A N2 C13A 113.53(10)
C12A N2 C13A 110.10(9)
C19A N2 Fe1 104.37(8)
C12A N2 Fe1 111.41(8)
C13A N2 Fe1 104.72(8)
C15A N3 C14A 118.12(10)
C15A N3 Fe1 125.12(8)
C14A N3 Fe1 116.28(7)
C8B N4 C9B 120.50(11)
C8B N4 Fe2 120.85(8)
C9B N4 Fe2 118.56(8)
C12B N5 C19B 112.01(9)
C12B N5 C13B 111.33(11)
C19B N5 C13B 113.12(10)
C12B N5 Fe2 111.48(7)
C19B N5 Fe2 103.18(7)
C13B N5 Fe2 105.24(7)
C15B N6 C14B 119.45(10)
C15B N6 Fe2 123.92(9)
C14B N6 Fe2 116.32(7)
O1 C2A C3A 124.66(10)
O1 C2A C2B 115.85(11)
C3A C2A C2B 119.47(10)
O2 C2B C3B 124.61(10)
O2 C2B C2A 114.80(10)
C3B C2B C2A 120.59(11)
C2A C3A C4A 120.14(10)
C2B C3B C4B 120.53(10)
C4B C4A C3A 120.13(11)
C4B C4A C5A 120.36(10)
C3A C4A C5A 119.51(10)
C3B C4B C4A 119.03(10)
C3B C4B C5B 118.93(10)
C4A C4B C5B 122.03(11)
C6A C5A C4A 178.20(11)
C6B C5B C4B 176.62(12)
C5A C6A C7A 176.38(11)
C5B C6B C7B 176.88(11)
C8A C7A C11A 118.00(11)
C8A C7A C6A 118.97(10)
C11A C7A C6A 123.00(10)
C8B C7B C11B 116.95(10)
C8B C7B C6B 119.10(10)
C11B C7B C6B 123.94(11)
N1 C8A C7A 123.16(10)
N4 C8B C7B 122.41(10)
N1 C9A C10A 122.73(11)
N1 C9A C12A 115.36(10)
C10A C9A C12A 121.87(10)
N4 C9B C10B 120.37(10)
N4 C9B C12B 118.17(11)
C10B C9B C12B 121.45(10)
C11A C10A C9A 118.66(10)
C9B C10B C11B 119.62(11)
C10A C11A C7A 119.22(10)
C10B C11B C7B 120.11(12)
N2 C12A C9A 112.67(9)
N5 C12B C9B 114.06(10)
N2 C13A C14A 110.38(10)
N5 C13B C14B 108.94(10)
N3 C14A C18A 121.77(10)
N3 C14A C13A 115.34(11)
C18A C14A C13A 122.82(11)
N6 C14B C18B 121.43(11)
N6 C14B C13B 115.23(11)
C18B C14B C13B 123.32(12)
N3 C15A C16A 123.03(12)
N6 C15B C16B 121.70(12)
C17A C16A C15A 118.13(11)
C17B C16B C15B 118.35(12)
C16A C17A C18A 120.07(12)
C16B C17B C18B 119.99(13)
C17A C18A C14A 118.86(12)
C14B C18B C17B 119.06(14)
N2 C19A C20A 113.71(11)
N5 C19B C20B 110.66(11)
O4 C20A O3 124.54(12)
O4 C20A C19A 118.23(12)
O3 C20A C19A 117.22(10)
O6 C20B O5 125.30(11)
O6 C20B C19B 119.34(12)
O5 C20B C19B 115.34(10)
O10 C21A O9 118.10(11)
O10 C21A O8 120.31(10)
O9 C21A O8 121.59(10)

loop_
_geom_bond_atom_site_label_1
_geom_bond_atom_site_label_2
_geom_bond_distance
Fe1 O7 1.7365(11)
Fe1 O8 1.9281(12)
Fe1 O3 1.9515(13)
Fe1 N3 2.0900(17)
Fe1 N1 2.1156(14)
Fe1 N2 2.1922(14)
Fe2 O7 1.7578(14)
Fe2 O9 1.8915(13)
Fe2 O5 1.9654(13)
Fe2 N4 2.0764(15)
Fe2 N6 2.1024(15)
Fe2 N5 2.2224(17)
O1 C2A 1.3277(15)
O1 C1A 1.4046(16)
O2 C2B 1.3168(15)
O2 C1B 1.3992(15)
O3 C20A 1.2438(16)
O4 C20A 1.1983(15)
O5 C20B 1.2500(17)
O6 C20B 1.2002(16)
O8 C21A 1.2614(15)
O9 C21A 1.2513(15)
O10 C21A 1.2207(15)
N1 C8A 1.2907(16)
N1 C9A 1.3103(15)
N2 C19A 1.4360(15)
N2 C12A 1.4466(16)
N2 C13A 1.4488(17)
N3 C15A 1.3063(14)
N3 C14A 1.3126(16)
N4 C8B 1.3060(16)
N4 C9B 1.3091(15)
N5 C12B 1.4271(18)
N5 C19B 1.4365(18)
N5 C13B 1.4415(15)
N6 C15B 1.3039(16)
N6 C14B 1.3293(17)
C2A C3A 1.3388(18)
C2A C2B 1.3739(17)
C2B C3B 1.3460(17)
C3A C4A 1.3732(17)
C3B C4B 1.3552(17)
C4A C4B 1.3718(17)
C4A C5A 1.3837(18)
C4B C5B 1.3981(17)
C5A C6A 1.1568(17)
C5B C6B 1.1710(17)
C6A C7A 1.3820(17)
C6B C7B 1.3990(17)
C7A C8A 1.3559(16)
C7A C11A 1.3599(16)
C7B C8B 1.3455(17)
C7B C11B 1.3617(17)
C9A C10A 1.3518(17)
C9A C12A 1.4607(17)
C9B C10B 1.3369(18)
C9B C12B 1.4768(17)
C10A C11A 1.3382(17)
C10B C11B 1.3476(18)
C13A C14A 1.4636(15)
C13B C14B 1.4624(18)
C14A C18A 1.3447(18)
C14B C18B 1.330(2)
C15A C16A 1.3390(18)
C15B C16B 1.3545(18)
C16A C17A 1.335(2)
C16B C17B 1.345(2)
C17A C18A 1.3370(17)
C17B C18B 1.351(2)
C19A C20A 1.474(2)
C19B C20B 1.4810(18)
C1S O1S 1.369(2)
C2S O2S 1.3753(16)
C3S O3S 1.3712(19)
C4S O4S 1.324(3)
C5S O5S 1.289(4)
C5SA O5SA 1.383(7)

loop_
_geom_hbond_atom_site_label_D
_geom_hbond_atom_site_label_H
_geom_hbond_atom_site_label_A
_geom_hbond_distance_DH
_geom_hbond_distance_HA
_geom_hbond_distance_DA
_geom_hbond_angle_DHA
O3S H3SA O10 0.84 1.78 2.5949(19) 164.7
O2S H2SA O10 0.853(13) 1.830(13) 2.6727(16) 168.9(14)
